data_7236614
loop_
_publ_author_name
'Li, Libo'
'Lin, Rui-Biao'
'Krishna, Rajamani'
'Wang, Xiaoqing'
'Li, Bin'
'Wu, Hui'
'Li, Jinping'
'Zhou, Wei'
'Chen, Banglin'

_publ_section_title
;
 Efficient separation of ethylene from acetylene/ethylene mixtures by a
 flexible-robust metal--organic framework
;
_journal_issue 36
_journal_name_full 'Journal of Materials Chemistry A'
_journal_page_first 18984
_journal_paper_doi 10.1039/C7TA05598F
_journal_volume 5
_journal_year 2017
_chemical_formula_sum 'C24.43 H16 Cu D2.43 F6 N4 O6 S2'
_chemical_formula_weight 708.19
_space_group_IT_number 15
_space_group_name_Hall '-C 2yc'
_space_group_name_H-M_alt 'C 1 2/c 1'
_symmetry_cell_setting monoclinic
_symmetry_space_group_name_H-M 'C 1 2/c 1'
_audit_creation_date 2017-03-07T11:39
_audit_creation_method 'from EXP file using GSAS2CIF'
_audit_update_record
;
2017-04-24 deposited with the CCDC.
2017-07-24 downloaded from the CCDC.
;
_cell_angle_alpha 90.0
_cell_angle_beta 110.786(11)
_cell_angle_gamma 90.0
_cell_formula_units_Z 8
_cell_length_a 27.315(5)
_cell_length_b 14.9299(29)
_cell_length_c 16.5157(29)
_cell_measurement_temperature 297
_cell_volume 6297(2)
_computing_structure_refinement GSAS
_diffrn_ambient_temperature 297
_diffrn_measurement_device_type 'BT-1 neutron powder diffractometer'
_diffrn_radiation_probe neutron
_diffrn_radiation_wavelength 2.0775
_exptl_absorpt_correction_T_max 1.00000
_exptl_absorpt_correction_T_min 1.00000
_pd_calc_method 'Rietveld Refinement'
_pd_meas_2theta_range_inc 0.05
_pd_meas_2theta_range_max 166.25
_pd_meas_2theta_range_min 3.0
_pd_meas_number_of_points 3266
_pd_phase_name ELM-12_C2D2
_pd_proc_2theta_range_inc 0.05
_pd_proc_2theta_range_max 166.2335
_pd_proc_2theta_range_min 2.9835
_pd_proc_info_datetime 2017-03-07T11:39:21
_pd_proc_ls_peak_cutoff 0.00500
_pd_proc_ls_prof_R_factor 0.0112
_pd_proc_ls_prof_wR_expected 0.0103
_pd_proc_ls_prof_wR_factor 0.0135
_pd_proc_number_of_points 3266
_refine_ls_goodness_of_fit_all 1.32
_refine_ls_matrix_type full
_refine_ls_number_parameters 35
_refine_ls_number_restraints 0
_refine_ls_R_Fsqd_factor 0.16371
_refine_ls_shift/su_max 0.04
_refine_ls_shift/su_mean 0.02
_reflns_d_resolution_high 1.063
_reflns_d_resolution_low 12.889
_reflns_limit_h_max 25
_reflns_limit_h_min 0
_reflns_limit_k_max 14
_reflns_limit_k_min 0
_reflns_limit_l_max 14
_reflns_limit_l_min -15
_reflns_number_total 2746
_cod_data_source_file c7ta05598f2.cif
_cod_data_source_block ELM12_C2D2_publ
_cod_depositor_comments
;
The following automatic conversions were performed:

data item '_geom_angle_publ_flag' value 'N' was changed to 'n' in
accordance with the
/home/saulius/struct/COD-crude-data/automatic-downloads/DataCite-retrospective/RSC/depositions/lib/dictionaries/cif_core.dic
dictionary named 'cif_core.dic' version 2.4.2 last updated on
2011-04-26 (108 times).

data item '_geom_bond_publ_flag' value 'N' was changed to 'n' in
accordance with the
/home/saulius/struct/COD-crude-data/automatic-downloads/DataCite-retrospective/RSC/depositions/lib/dictionaries/cif_core.dic
dictionary named 'cif_core.dic' version 2.4.2 last updated on
2011-04-26 (142 times).

Automatic conversion script
Id: cif_fix_values 6909 2019-04-08 15:41:33Z antanas 
;
_cod_original_cell_volume 6296.8(22)
_cod_original_sg_symbol_H-M 'C 2/c'
_cod_database_code 7236614
_gsas_exptl_extinct_corr_t_min 1.00000
_gsas_exptl_extinct_corr_t_max 1.00000

loop_
_symmetry_equiv_pos_site_id
_symmetry_equiv_pos_as_xyz
1 +x,+y,+z
2 -x,+y,-z+1/2
-1 -x,-y,-z
-2 +x,-y,+z+1/2
101 +x+1/2,+y+1/2,+z
102 -x+1/2,+y+1/2,-z+1/2
-101 -x+1/2,-y+1/2,-z
-102 +x+1/2,-y+1/2,+z+1/2

loop_
_atom_site_type_symbol
_atom_site_label
_atom_site_fract_x
_atom_site_fract_y
_atom_site_fract_z
_atom_site_occupancy
_atom_site_thermal_displace_type
_atom_site_U_iso_or_equiv
_atom_site_symmetry_multiplicity
Cu Cu1 0.3843(17) 0.2473(30) 0.3953(22) 1.0 Uiso 0.01238 8
N N7 0.3897(7) 0.1561(13) 0.4854(12) 1.0 Uiso 0.02684 8
C C4 0.3941(7) 0.0384(13) 0.6201(12) 1.0 Uiso 0.02455 8
C C2 0.4328(7) 0.1054(13) 0.5233(12) 1.0 Uiso 0.0359 8
C C3 0.4361(7) 0.0460(13) 0.5901(12) 1.0 Uiso 0.0359 8
C C5 0.3502(7) 0.0934(13) 0.5813(12) 1.0 Uiso 0.0359 8
C C6 0.3493(7) 0.1505(13) 0.5144(12) 1.0 Uiso 0.0359 8
H H8 0.4651(7) 0.1140(13) 0.4995(12) 1.0 Uiso 0.05725 8
H H9 0.4715(7) 0.0059(13) 0.6181(12) 1.0 Uiso 0.05725 8
H H10 0.3166(7) 0.0925(13) 0.6024(12) 1.0 Uiso 0.05725 8
H H11 0.3157(7) 0.1931(13) 0.4817(12) 1.0 Uiso 0.05725 8
N N17 0.3831(7) 0.3459(14) 0.4794(13) 1.0 Uiso 0.02684 8
C C14 0.3803(7) 0.4721(14) 0.6035(13) 1.0 Uiso 0.02455 8
C C12 0.4231(7) 0.3522(14) 0.5561(13) 1.0 Uiso 0.0359 8
C C13 0.4232(7) 0.4143(14) 0.6185(13) 1.0 Uiso 0.0359 8
C C15 0.3393(7) 0.4653(14) 0.5232(13) 1.0 Uiso 0.0359 8
C C16 0.3420(7) 0.4021(14) 0.4629(13) 1.0 Uiso 0.0359 8
H H18 0.4557(7) 0.3064(14) 0.5657(13) 1.0 Uiso 0.05725 8
H H19 0.4571(7) 0.4181(14) 0.6783(13) 1.0 Uiso 0.05725 8
H H20 0.3047(7) 0.5078(14) 0.5072(13) 1.0 Uiso 0.05725 8
H H21 0.3102(7) 0.3943(14) 0.4005(13) 1.0 Uiso 0.05725 8
N N27 0.3782(7) 0.3437(16) 0.3017(13) 1.0 Uiso 0.02684 8
C C24 0.3784(7) 0.4645(16) 0.1721(13) 1.0 Uiso 0.02455 8
C C22 0.3490(7) 0.3277(16) 0.2179(13) 1.0 Uiso 0.0359 8
C C23 0.3487(7) 0.3856(16) 0.1518(13) 1.0 Uiso 0.0359 8
C C25 0.4071(7) 0.4817(16) 0.2599(13) 1.0 Uiso 0.0359 8
C C26 0.4067(7) 0.4197(16) 0.3222(13) 1.0 Uiso 0.0359 8
H H28 0.3256(7) 0.2666(16) 0.2045(13) 1.0 Uiso 0.05725 8
H H29 0.3260(7) 0.3675(16) 0.0849(13) 1.0 Uiso 0.05725 8
H H30 0.4289(7) 0.5438(16) 0.2806(13) 1.0 Uiso 0.05725 8
H H31 0.4297(7) 0.4299(16) 0.3905(13) 1.0 Uiso 0.05725 8
N N37 0.3934(6) 0.1535(15) 0.3100(13) 1.0 Uiso 0.02684 8
C C34 0.3953(6) 0.0250(15) 0.1873(13) 1.0 Uiso 0.02455 8
C C32 0.4247(6) 0.1646(15) 0.2631(13) 1.0 Uiso 0.0359 8
C C33 0.4265(6) 0.1025(15) 0.2014(13) 1.0 Uiso 0.0359 8
C C35 0.3637(6) 0.0133(15) 0.2377(13) 1.0 Uiso 0.0359 8
C C36 0.3635(6) 0.0790(15) 0.2974(13) 1.0 Uiso 0.0359 8
H H38 0.4478(6) 0.2260(15) 0.2740(13) 1.0 Uiso 0.05725 8
H H39 0.4499(6) 0.1177(15) 0.1618(13) 1.0 Uiso 0.05725 8
H H40 0.3383(6) 0.0738(15) 0.3357(13) 1.0 Uiso 0.05725 8
H H41 0.3387(6) -0.0454(15) 0.2311(13) 1.0 Uiso 0.05725 8
S S42 0.2420(11) 0.2621(23) 0.2791(17) 1.0 Uiso 0.07636 8
C C46 0.1954(11) 0.1922(23) 0.3129(17) 1.0 Uiso 0.12893 8
O O43 0.2930(11) 0.2244(23) 0.3351(17) 1.0 Uiso 0.03259 8
O O44 0.2320(11) 0.3532(23) 0.3039(17) 1.0 Uiso 0.10192 8
O O45 0.2283(11) 0.2448(23) 0.1868(17) 1.0 Uiso 0.10192 8
F F47 0.1982(11) 0.1036(23) 0.2937(17) 1.0 Uiso 0.30282 8
F F48 0.1446(11) 0.2194(23) 0.2739(17) 1.0 Uiso 0.30282 8
F F49 0.2072(11) 0.1982(23) 0.4012(17) 1.0 Uiso 0.30282 8
S S50 0.5294(10) 0.2538(18) 0.4473(19) 1.0 Uiso 0.07636 8
C C55 0.5688(10) 0.3293(18) 0.5385(19) 1.0 Uiso 0.12893 8
O O51 0.4757(10) 0.2784(18) 0.4413(19) 1.0 Uiso 0.03259 8
O O52 0.5447(10) 0.1622(18) 0.4786(19) 1.0 Uiso 0.10192 8
O O53 0.5436(10) 0.2830(18) 0.3738(19) 1.0 Uiso 0.10192 8
F F54 0.5570(10) 0.4179(18) 0.5164(19) 1.0 Uiso 0.30282 8
F F56 0.5571(10) 0.3139(18) 0.6118(19) 1.0 Uiso 0.30282 8
F F57 0.6213(10) 0.3188(18) 0.5594(19) 1.0 Uiso 0.30282 8
C C58 0.555(5) 0.227(6) 0.717(4) 0.490(23) Uiso 0.31946 8
C C59 0.511(5) 0.229(6) 0.716(4) 0.490(23) Uiso 0.31946 8
D D60 0.595(5) 0.225(6) 0.718(4) 0.490(23) Uiso 0.31946 8
D D61 0.471(5) 0.231(6) 0.715(4) 0.490(23) Uiso 0.31946 8
C C62 0.2075(17) 0.6463(24) 0.510(5) 0.727(23) Uiso 0.31964 8
C C63 0.2233(17) 0.6432(24) 0.451(5) 0.727(23) Uiso 0.31964 8
D D64 0.1950(17) 0.6531(24) 0.565(5) 0.727(23) Uiso 0.31964 8
D D65 0.2378(17) 0.6456(24) 0.398(5) 0.727(23) Uiso 0.31964 8

loop_
_atom_type_symbol
_atom_type_number_in_cell
_atom_type_scat_length_neutron
_atom_type_scat_source
Cu 8.0 0.7718 International_Tables_Vol_C
N 32.0 0.9360 International_Tables_Vol_C
C 195.473 0.6646 International_Tables_Vol_C
H 128.0 -0.3739 International_Tables_Vol_C
S 16.0 0.2847 International_Tables_Vol_C
O 48.0 0.5803 International_Tables_Vol_C
F 48.0 0.5654 International_Tables_Vol_C
D 19.473 0.6671 International_Tables_Vol_C

loop_
_geom_angle_atom_site_label_1
_geom_angle_atom_site_label_2
_geom_angle_atom_site_label_3
_geom_angle
_geom_angle_site_symmetry_1
_geom_angle_site_symmetry_3
_geom_angle_publ_flag
N7 Cu1 N17 90.0(16) 1_555 1_555 n
N7 Cu1 N27 180.000(29) 1_555 1_555 n
N7 Cu1 N37 93.0(21) 1_555 1_555 n
N17 Cu1 N27 89.4(21) 1_555 1_555 n
N17 Cu1 N37 173.5(28) 1_555 1_555 n
N27 Cu1 N37 87.7(15) 1_555 1_555 n
Cu1 N7 C2 123.6(14) 1_555 1_555 n
Cu1 N7 C6 117.1(14) 1_555 1_555 n
C2 N7 C6 119.124(10) 1_555 1_555 n
C3 C4 C5 117.532(10) 1_555 1_555 n
N7 C2 C3 121.663(9) 1_555 1_555 n
N7 C2 H8 116.574(11) 1_555 1_555 n
C3 C2 H8 121.758(8) 1_555 1_555 n
C4 C3 C2 119.876(8) 1_555 1_555 n
C4 C3 H9 121.191(10) 1_555 1_555 n
C2 C3 H9 118.933(9) 1_555 1_555 n
C4 C5 C6 119.482(10) 1_555 1_555 n
C4 C5 H10 121.580(10) 1_555 1_555 n
C6 C5 H10 118.937(8) 1_555 1_555 n
N7 C6 C5 122.295(8) 1_555 1_555 n
N7 C6 H11 115.993(11) 1_555 1_555 n
C5 C6 H11 121.710(9) 1_555 1_555 n
Cu1 N17 C12 119.1(12) 1_555 1_555 n
Cu1 N17 C16 121.7(12) 1_555 1_555 n
C12 N17 C16 119.023(9) 1_555 1_555 n
C13 C14 C15 117.236(10) 1_555 1_555 n
N17 C12 C13 122.045(9) 1_555 1_555 n
N17 C12 H18 116.209(10) 1_555 1_555 n
C13 C12 H18 121.737(10) 1_555 1_555 n
C14 C13 C12 119.928(11) 1_555 1_555 n
C14 C13 H19 121.008(9) 1_555 1_555 n
C12 C13 H19 119.056(9) 1_555 1_555 n
C14 C15 C16 119.908(9) 1_555 1_555 n
C14 C15 H20 121.208(9) 1_555 1_555 n
C16 C15 H20 118.867(11) 1_555 1_555 n
N17 C16 C15 121.837(10) 1_555 1_555 n
N17 C16 H21 116.769(10) 1_555 1_555 n
C15 C16 H21 121.374(9) 1_555 1_555 n
Cu1 N27 C22 120.2(13) 1_555 1_555 n
Cu1 N27 C26 120.7(14) 1_555 1_555 n
C22 N27 C26 118.883(5) 1_555 1_555 n
C23 C24 C25 117.617(6) 1_555 1_555 n
N27 C22 C23 122.221(10) 1_555 1_555 n
N27 C22 H28 116.478(6) 1_555 1_555 n
C23 C22 H28 121.301(10) 1_555 1_555 n
C24 C23 C22 119.451(11) 1_555 1_555 n
C24 C23 H29 121.510(5) 1_555 1_555 n
C22 C23 H29 119.015(11) 1_555 1_555 n
C24 C25 C26 119.748(10) 1_555 1_555 n
C24 C25 H30 121.426(5) 1_555 1_555 n
C26 C25 H30 118.801(12) 1_555 1_555 n
N27 C26 C25 122.013(11) 1_555 1_555 n
N27 C26 H31 116.568(6) 1_555 1_555 n
C25 C26 H31 121.416(10) 1_555 1_555 n
Cu1 N37 C32 124.2(14) 1_555 1_555 n
Cu1 N37 C36 116.8(14) 1_555 1_555 n
C32 N37 C36 118.800(7) 1_555 1_555 n
C33 C34 C35 117.772(7) 1_555 1_555 n
N37 C32 C33 122.101(9) 1_555 1_555 n
N37 C32 H38 117.030(6) 1_555 1_555 n
C33 C32 H38 120.842(9) 1_555 1_555 n
C34 C33 C32 119.634(10) 1_555 1_555 n
C34 C33 H39 121.431(6) 1_555 1_555 n
C32 C33 H39 118.770(9) 1_555 1_555 n
C34 C35 C36 119.213(9) 1_555 1_555 n
C34 C35 H41 122.179(6) 1_555 1_555 n
C36 C35 H41 118.605(10) 1_555 1_555 n
N37 C36 C35 122.463(9) 1_555 1_555 n
N37 C36 H40 116.095(7) 1_555 1_555 n
C35 C36 H40 121.426(8) 1_555 1_555 n
C46 S42 O43 100.935(13) 1_555 1_555 n
C46 S42 O44 102.573(11) 1_555 1_555 n
C46 S42 O45 105.200(10) 1_555 1_555 n
O43 S42 O44 113.827(7) 1_555 1_555 n
O43 S42 O45 114.883(11) 1_555 1_555 n
O44 S42 O45 116.7143(32) 1_555 1_555 n
S42 C46 F47 111.728(9) 1_555 1_555 n
S42 C46 F48 112.060(12) 1_555 1_555 n
S42 C46 F49 110.452(9) 1_555 1_555 n
F47 C46 F48 107.868(5) 1_555 1_555 n
F47 C46 F49 107.2714(26) 1_555 1_555 n
F48 C46 F49 107.230(11) 1_555 1_555 n
C55 S50 O51 100.200(11) 1_555 1_555 n
C55 S50 O52 105.408(13) 1_555 1_555 n
C55 S50 O53 103.914(12) 1_555 1_555 n
O51 S50 O52 113.919(4) 1_555 1_555 n
O51 S50 O53 114.667(10) 1_555 1_555 n
O52 S50 O53 116.242(5) 1_555 1_555 n
S50 C55 F54 110.359(12) 1_555 1_555 n
S50 C55 F56 110.933(11) 1_555 1_555 n
S50 C55 F57 112.727(10) 1_555 1_555 n
F54 C55 F56 106.6641(34) 1_555 1_555 n
F54 C55 F57 107.7395(28) 1_555 1_555 n
F56 C55 F57 108.174(12) 1_555 1_555 n
C59 C58 D60 180.0 1_555 1_555 n
C59 C58 D61 44(8) 1_555 2_656 n
D60 C58 D61 137(8) 1_555 2_656 n
C58 C59 C59 132(9) 1_555 2_656 n
C58 C59 D61 180.0 1_555 1_555 n
C58 C59 D61 84(14) 1_555 2_656 n
C59 C59 D61 48(9) 2_656 1_555 n
C59 C59 D61 48(7) 2_656 2_656 n
D61 C59 D61 95(14) 1_555 2_656 n
C58 D61 C59 136(8) 2_656 1_555 n
C58 D61 C59 52(8) 2_656 2_656 n
C59 D61 C59 85(14) 1_555 2_656 n
C63 C62 D64 176.1976(8) 1_555 1_555 n
C62 C63 D65 175.8556(10) 1_555 1_555 n

loop_
_geom_bond_atom_site_label_1
_geom_bond_atom_site_label_2
_geom_bond_distance
_geom_bond_site_symmetry_2
_geom_bond_publ_flag
Cu1 N7 1.98(4) 1_555 n
Cu1 N17 2.03(4) 1_555 n
Cu1 N27 2.07(5) 1_555 n
Cu1 N37 2.06(4) 1_555 n
Cu1 O43 2.36(5) 1_555 n
Cu1 O51 2.38(5) 1_555 n
N7 Cu1 1.98(4) 1_555 n
N7 C2 1.35137(20) 1_555 n
N7 C6 1.35159(20) 1_555 n
C4 C3 1.40736(21) 1_555 n
C4 C5 1.40594(20) 1_555 n
C4 C34 1.450(29) -2_555 n
C2 N7 1.35137(20) 1_555 n
C2 C3 1.39254(18) 1_555 n
C2 H8 1.09380(16) 1_555 n
C3 C4 1.40736(21) 1_555 n
C3 C2 1.39254(18) 1_555 n
C3 H9 1.09026(16) 1_555 n
C5 C4 1.40594(20) 1_555 n
C5 C6 1.38858(18) 1_555 n
C5 H10 1.09182(17) 1_555 n
C6 N7 1.35159(20) 1_555 n
C6 C5 1.38858(18) 1_555 n
C6 H11 1.08964(15) 1_555 n
H8 C2 1.09380(16) 1_555 n
H9 C3 1.09026(16) 1_555 n
H10 C5 1.09182(17) 1_555 n
H11 C6 1.08964(15) 1_555 n
N17 Cu1 2.03(4) 1_555 n
N17 C12 1.35074(25) 1_555 n
N17 C16 1.34924(19) 1_555 n
C14 C13 1.40457(19) 1_555 n
C14 C15 1.40339(26) 1_555 n
C14 C24 1.491(29) -2_565 n
C12 N17 1.35074(25) 1_555 n
C12 C13 1.38619(18) 1_555 n
C12 H18 1.08958(15) 1_555 n
C13 C14 1.40457(19) 1_555 n
C13 C12 1.38619(18) 1_555 n
C13 H19 1.09021(20) 1_555 n
C15 C14 1.40339(26) 1_555 n
C15 C16 1.39231(18) 1_555 n
C15 H20 1.09017(15) 1_555 n
C16 N17 1.34924(19) 1_555 n
C16 C15 1.39231(18) 1_555 n
C16 H21 1.09249(20) 1_555 n
H18 C12 1.08958(15) 1_555 n
H19 C13 1.09021(20) 1_555 n
H20 C15 1.09017(15) 1_555 n
H21 C16 1.09249(20) 1_555 n
N27 Cu1 2.07(5) 1_555 n
N27 C22 1.35069(25) 1_555 n
N27 C26 1.34997(20) 1_555 n
C24 C14 1.491(29) -2_564 n
C24 C23 1.40272(21) 1_555 n
C24 C25 1.40491(26) 1_555 n
C22 N27 1.35069(25) 1_555 n
C22 C23 1.38992(18) 1_555 n
C22 H28 1.09071(16) 1_555 n
C23 C24 1.40272(21) 1_555 n
C23 C22 1.38992(18) 1_555 n
C23 H29 1.09063(19) 1_555 n
C25 C24 1.40491(26) 1_555 n
C25 C26 1.38702(18) 1_555 n
C25 H30 1.09014(16) 1_555 n
C26 N27 1.34997(20) 1_555 n
C26 C25 1.38702(18) 1_555 n
C26 H31 1.08914(20) 1_555 n
H28 C22 1.09071(16) 1_555 n
H29 C23 1.09063(19) 1_555 n
H30 C25 1.09014(16) 1_555 n
H31 C26 1.08914(20) 1_555 n
N37 Cu1 2.06(4) 1_555 n
N37 C32 1.35161(19) 1_555 n
N37 C36 1.35139(19) 1_555 n
C34 C4 1.450(29) -2_554 n
C34 C33 1.40504(20) 1_555 n
C34 C35 1.40800(20) 1_555 n
C32 N37 1.35161(19) 1_555 n
C32 C33 1.39091(18) 1_555 n
C32 H38 1.09103(16) 1_555 n
C33 C34 1.40504(20) 1_555 n
C33 C32 1.39091(18) 1_555 n
C33 H39 1.08989(15) 1_555 n
C35 C34 1.40800(20) 1_555 n
C35 C36 1.39092(18) 1_555 n
C35 H41 1.09241(15) 1_555 n
C36 N37 1.35139(19) 1_555 n
C36 C35 1.39092(18) 1_555 n
C36 H40 1.09040(15) 1_555 n
H38 C32 1.09103(16) 1_555 n
H39 C33 1.08989(15) 1_555 n
H40 C36 1.09040(15) 1_555 n
H41 C35 1.09241(15) 1_555 n
S42 C46 1.87749(22) 1_555 n
S42 O43 1.48240(24) 1_555 n
S42 O44 1.47410(24) 1_555 n
S42 O45 1.45871(26) 1_555 n
C46 S42 1.87749(22) 1_555 n
C46 F47 1.36900(25) 1_555 n
C46 F48 1.36831(24) 1_555 n
C46 F49 1.37990(25) 1_555 n
O43 Cu1 2.36(5) 1_555 n
O43 S42 1.48240(24) 1_555 n
O44 S42 1.47410(24) 1_555 n
O45 S42 1.45871(26) 1_555 n
F47 C46 1.36900(25) 1_555 n
F48 C46 1.36831(24) 1_555 n
F49 C46 1.37990(25) 1_555 n
S50 C55 1.88318(26) 1_555 n
S50 O51 1.48081(25) 1_555 n
S50 O52 1.46902(25) 1_555 n
S50 O53 1.46537(21) 1_555 n
C55 S50 1.88318(26) 1_555 n
C55 F54 1.37910(24) 1_555 n
C55 F56 1.37733(21) 1_555 n
C55 F57 1.35946(25) 1_555 n
O51 Cu1 2.38(5) 1_555 n
O51 S50 1.48081(25) 1_555 n
O52 S50 1.46902(25) 1_555 n
O53 S50 1.46537(21) 1_555 n
F54 C55 1.37910(24) 1_555 n
F56 C55 1.37733(21) 1_555 n
F57 C55 1.35946(25) 1_555 n
C58 C59 1.20899(21) 1_555 n
C58 D60 1.07175(19) 1_555 n
C58 D61 1.53(19) 2_656 n
C59 C58 1.20899(21) 1_555 n
C59 C59 1.44(18) 2_656 n
C59 D61 1.07170(19) 1_555 n
C59 D61 1.07(14) 2_656 n
D60 C58 1.07175(19) 1_555 n
D61 C58 1.53(19) 2_656 n
D61 C59 1.07170(19) 1_555 n
D61 C59 1.07(14) 2_656 n
D61 D61 1.58(23) 2_656 n
C62 C63 1.21027(18) 1_555 n
C62 D64 1.07503(16) 1_555 n
C63 C62 1.21027(18) 1_555 n
C63 D65 1.07509(16) 1_555 n
D64 C62 1.07503(16) 1_555 n
D65 C63 1.07509(16) 1_555 n
